data_2000773
loop_
_publ_author_name
'Watson, W. H.'
'Kashyap, R. P.'
'Krawiec, M.'
'Marchand, A. P.'
'Lu, S.-P.'

_publ_section_title
;
 Three substituted hexahydro-5,8-dimethanonaphthalenes
;
_journal_issue 7
_journal_name_full 'Acta Crystallographica Section C'
_journal_page_first 1290
_journal_page_last 1294
_journal_paper_doi 10.1107/S0108270191014877
_journal_volume 48
_journal_year 1992
_chemical_formula_sum 'C12 H10 Br2 O2'
_chemical_formula_weight 346.05
_space_group_IT_number 14
_space_group_name_Hall '-P 2yn'
_space_group_name_H-M_alt 'P 1 21/n 1'
_symmetry_cell_setting monoclinic
_symmetry_space_group_name_Hall '-P 2yn'
_symmetry_space_group_name_H-M 'P 1 21/n 1'
_cell_angle_alpha 90
_cell_angle_beta 111.25(4)
_cell_angle_gamma 90
_cell_formula_units_Z 4
_cell_length_a 6.556(2)
_cell_length_b 25.739(10)
_cell_length_c 7.436(5)
_cell_volume 1169.5(10)
_diffrn_radiation_type Mo
_diffrn_radiation_wavelength 0.71073
_exptl_absorpt_coefficient_mu 6.846
_exptl_crystal_density_diffrn 1.970
_exptl_crystal_F_000 672
_cod_data_source_file hh0572.cif
_cod_data_source_block hh0572_structure_2_of_3
_cod_original_cell_volume 1170.0(10)
_cod_database_code 2000773

loop_
_space_group_symop_id
_space_group_symop_operation_xyz
1 x,y,z
2 -x+1/2,y+1/2,-z+1/2
3 -x,-y,-z
4 x+1/2,-y+1/2,z+1/2

loop_
_atom_site_label
_atom_site_fract_x
_atom_site_fract_y
_atom_site_fract_z
_atom_site_U_iso_or_equiv
C(1) .3241(14) .4332(3) .7532(12) .040(4)
C(2) .2539(13) .3903(3) .5884(11) .032(3)
Br(2) .0910(2) .42210(10) .33390(10) .0500(10)
C(3) .4472(14) .3657(4) .5586(13) .045(4)
O(3) .5827(11) .3903(3) .5250(11) .071(4)
C(4) .4736(16) .3094(4) .5861(14) .045(4)
C(5) .3341(15) .2785(3) .6271(12) .040(4)
Br(5) .3827(2) .20660(10) .6562(2) .0580(10)
C(6) .1413(14) .2975(3) .6602(12) .040(4)
O(6) .0161(11) .2685(2) .6972(11) .069(4)
C(7) .0993(14) .3550(3) .6468(13) .034(4)
C(8) .1099(18) .3784(3) .8428(15) .047(4)
C(9) .3463(19) .3698(4) .9785(14) .056(5)
C(10) .4623(19) .4015(4) .9217(15) .051(5)
C(11) .1137(15) .4365(3) .7975(14) .047(4)
C(12) .4203(18) .4828(4) .7116(15) .061(5)
H(4) .569(10) .296(2) .561(9) ?
H(7) -.035(9) .357(2) .564(8) ?
H(8) .002(14) .364(4) .891(13) ?
H(9) .393(12) .347(3) 1.083(12) ?
H(11A) .1280 .4584 .9060 ?
H(11B) -.0109 .4473 .6885 ?
H(12A) .3149 .4998 .6024 ?
H(12B) .5490 .4749 .6838 ?
H(12C) .4585 .5052 .8220 ?
H(10) .593(10) .403(2) .962(10) ?

loop_
_geom_bond_atom_site_label_1
_geom_bond_atom_site_label_2
_geom_bond_distance
C(1) C(2) 1.590(11)
C(1) C(10) 1.495(12)
C(1) C(11) 1.532(15)
C(1) C(12) 1.503(14)
C(2) C(3) 1.504(14)
C(2) C(7) 1.536(14)
C(3) C(4) 1.465(13)
C(3) O(3) 1.189(13)
C(4) C(5) 1.327(15)
C(5) C(6) 1.457(14)
C(6) C(7) 1.503(12)
C(6) O(6) 1.213(12)
C(7) C(8) 1.555(15)
C(8) C(9) 1.528(14)
C(8) C(11) 1.534(12)
C(9) C(10) 1.287(18)
C(2) Br(2) 1.981(7)
C(5) Br(5) 1.878(8)
